data_7230242
loop_
_publ_author_name
'Horvath, Daniel Vajk Daniel'
'Holczbauer, Tamas'
'Bereczki, Laura'
'Palko, Roberta'
'Nagy, Nora V.'
'Soos, Tibor'
'Bombicz, Petra Alexandra'

_publ_section_title
;
 Polymorphism of a porous hydrogen bond assisted ionic organic framework
;
_journal_name_full CrystEngComm
_journal_paper_doi 10.1039/C8CE00041G
_journal_year 2018
_chemical_formula_moiety
;
C56 H66 N2 2+, (Br-)2, 4(C4 H8 O), [ solvent]
;
_chemical_formula_sum 'C72 H98 Br2 N2 O4'
_chemical_formula_weight 1215.34
_chemical_name_systematic
'5,5,11,11-tetrabutyl-1,3,7,9-tetraphenyl-4,5,6,10,11,12-hexahydro-5,11- diazadibenzo[ef,kl]heptalene-5,11-diium-bromide'
_space_group_crystal_system orthorhombic
_space_group_IT_number 52
_space_group_name_Hall '-P 2a 2bc'
_space_group_name_H-M_alt 'P n n a'
_symmetry_space_group_name_Hall '-P 2a 2bc'
_symmetry_space_group_name_H-M 'P n n a'
_atom_sites_solution_hydrogens geom
_atom_sites_solution_primary direct
_atom_sites_solution_secondary direct
_audit_creation_method SHELXL-2014/7
_audit_update_record
;
2018-02-15 deposited with the CCDC.
2018-02-26 downloaded from the CCDC.
;
_cell_angle_alpha 90
_cell_angle_beta 90
_cell_angle_gamma 90
_cell_formula_units_Z 4
_cell_length_a 24.343(3)
_cell_length_b 15.987(4)
_cell_length_c 17.571(5)
_cell_measurement_reflns_used 6786
_cell_measurement_temperature 295(2)
_cell_measurement_theta_max 20.98
_cell_measurement_theta_min 3.045
_cell_volume 6838(3)
_computing_cell_refinement 'RAPID-AUTO (Rigaku Corp., Tokyo, Japan, 2015)'
_computing_data_collection 'RAPID-AUTO (Rigaku Corp., Tokyo, Japan, 2015)'
_computing_data_reduction 'RAPID-AUTO (Rigaku Corp., Tokyo, Japan, 2015)'
_computing_molecular_graphics 'PLATON (Spek, 2009)'
_computing_publication_material 'PLATON (Spek, 2009)'
_computing_structure_refinement 'SHELXL-2014 (Sheldrick, 2014)'
_computing_structure_solution 'SHELXS-97 (Sheldrick, 2008)'
_diffrn_ambient_temperature 295(2)
_diffrn_detector_area_resol_mean 10.0000
_diffrn_measured_fraction_theta_full 0.993
_diffrn_measured_fraction_theta_max 0.993
_diffrn_measurement_device_type 'Rigaku RAXIS-RAPID II'
_diffrn_measurement_method dtprofit.ref
_diffrn_radiation_detector RX
_diffrn_radiation_type MoK\a
_diffrn_radiation_wavelength 0.71073
_diffrn_reflns_av_R_equivalents 0.1625
_diffrn_reflns_av_unetI/netI 0.0878
_diffrn_reflns_Laue_measured_fraction_full 0.993
_diffrn_reflns_Laue_measured_fraction_max 0.993
_diffrn_reflns_limit_h_max 25
_diffrn_reflns_limit_h_min -25
_diffrn_reflns_limit_k_max 16
_diffrn_reflns_limit_k_min -16
_diffrn_reflns_limit_l_max 18
_diffrn_reflns_limit_l_min -18
_diffrn_reflns_number 26547
_diffrn_reflns_point_group_measured_fraction_full 0.993
_diffrn_reflns_point_group_measured_fraction_max 0.993
_diffrn_reflns_theta_full 21.966
_diffrn_reflns_theta_max 21.966
_diffrn_reflns_theta_min 3.045
_diffrn_source 'Sealed Tube'
_exptl_absorpt_coefficient_mu 1.232
_exptl_absorpt_correction_T_max 0.996386
_exptl_absorpt_correction_T_min 0.974096
_exptl_absorpt_correction_type numerical
_exptl_absorpt_process_details
;
NUMABS, Numerical Absorption correction Program (T.Higashi, 2011)
;
_exptl_crystal_colour colourless
_exptl_crystal_density_diffrn 1.181
_exptl_crystal_density_method 'Not measured'
_exptl_crystal_description platelet
_exptl_crystal_F_000 2584
_exptl_crystal_recrystallization_method 'Re-crystallisation from solvent: tetrahydrofuran'
_exptl_crystal_size_max 0.500
_exptl_crystal_size_mid 0.250
_exptl_crystal_size_min 0.050
_refine_diff_density_max 0.535
_refine_diff_density_min -0.468
_refine_diff_density_rms 0.059
_refine_ls_extinction_method none
_refine_ls_goodness_of_fit_ref 1.043
_refine_ls_hydrogen_treatment constr
_refine_ls_matrix_type full
_refine_ls_number_parameters 274
_refine_ls_number_reflns 4151
_refine_ls_number_restraints 0
_refine_ls_restrained_S_all 1.043
_refine_ls_R_factor_all 0.1862
_refine_ls_R_factor_gt 0.1047
_refine_ls_shift/su_max 0.000
_refine_ls_shift/su_mean 0.000
_refine_ls_structure_factor_coef Fsqd
_refine_ls_weighting_details 'w=1/[\s^2^(Fo^2^)+(0.1582P)^2^+4.5433P] where P=(Fo^2^+2Fc^2^)/3'
_refine_ls_weighting_scheme calc
_refine_ls_wR_factor_gt 0.2801
_refine_ls_wR_factor_ref 0.3288
_reflns_Friedel_coverage 0.000
_reflns_number_gt 1864
_reflns_number_total 4151
_reflns_threshold_expression 'I > 2\s(I)'
_cod_data_source_file c8ce00041g2.cif
_cod_data_source_block shelx_CCDC3
_cod_original_formula_sum 'C72 H98 Br2 N2 O4 '
_cod_database_code 7230242
_shelx_shelxl_version_number 2014/7
_shelx_space_group_comment
;
The symmetry employed for this shelxl refinement is uniquely defined
by the following loop, which should always be used as a source of
symmetry information in preference to the above space-group names.
They are only intended as comments.
;
_shelx_estimated_absorpt_t_min 0.578
_shelx_estimated_absorpt_t_max 0.941

loop_
_space_group_symop_operation_xyz
'x, y, z'
'-x+1/2, -y, z'
'x, -y+1/2, -z+1/2'
'-x+1/2, y+1/2, -z+1/2'
'-x, -y, -z'
'x-1/2, y, -z'
'-x, y-1/2, z-1/2'
'x-1/2, -y-1/2, z-1/2'

loop_
_atom_site_label
_atom_site_type_symbol
_atom_site_fract_x
_atom_site_fract_y
_atom_site_fract_z
_atom_site_U_iso_or_equiv
_atom_site_adp_type
_atom_site_occupancy
_atom_site_site_symmetry_order
_atom_site_calc_flag
_atom_site_refinement_flags_posn
_atom_site_refinement_flags_adp
_atom_site_refinement_flags_occupancy
Br1 Br 0.28795(8) 0.24525(7) 0.60556(10) 0.1669(10) Uani 1 1 d . . .
N1 N 0.2500 0.0000 0.4338(6) 0.064(3) Uani 1 2 d S T P
N1' N 0.2500 0.0000 0.7882(5) 0.064(3) Uani 1 2 d S T P
C1 C 0.2196(3) 0.0067(4) 0.6122(5) 0.052(2) Uani 1 1 d . . .
C2 C 0.1960(4) 0.0469(5) 0.5488(5) 0.062(2) Uani 1 1 d . . .
C2' C 0.1872(4) -0.0206(4) 0.6734(5) 0.053(2) Uani 1 1 d . . .
C3 C 0.1393(4) 0.0625(5) 0.5496(5) 0.065(2) Uani 1 1 d . . .
C3' C 0.1311(4) -0.0092(5) 0.6721(5) 0.062(2) Uani 1 1 d . . .
C4 C 0.1078(4) 0.0331(5) 0.6104(6) 0.069(3) Uani 1 1 d . . .
H4 H 0.0701 0.0420 0.6099 0.090 Uiso 1 1 calc R U .
C9 C 0.2322(3) 0.0737(4) 0.4843(5) 0.062(2) Uani 1 1 d . . .
H9A H 0.2646 0.1009 0.5048 0.081 Uiso 1 1 calc R U .
H9B H 0.2127 0.1143 0.4534 0.081 Uiso 1 1 calc R U .
C9' C 0.2177(3) -0.0604(5) 0.7384(4) 0.055(2) Uani 1 1 d . . .
H9B' H 0.2430 -0.1016 0.7178 0.071 Uiso 1 1 calc R U .
H9A' H 0.1915 -0.0899 0.7702 0.071 Uiso 1 1 calc R U .
C11 C 0.1104(4) 0.1084(6) 0.4877(5) 0.077(3) Uani 1 1 d . . .
C11' C 0.0941(4) -0.0402(6) 0.7322(5) 0.066(2) Uani 1 1 d . . .
C12 C 0.0675(4) 0.0711(7) 0.4468(7) 0.095(3) Uani 1 1 d . . .
H12 H 0.0569 0.0171 0.4597 0.124 Uiso 1 1 calc R U .
C12' C 0.0578(4) 0.0145(6) 0.7693(6) 0.086(3) Uani 1 1 d . . .
H12' H 0.0574 0.0710 0.7566 0.111 Uiso 1 1 calc R U .
C13 C 0.0403(5) 0.1109(10) 0.3883(8) 0.119(4) Uani 1 1 d . . .
H13 H 0.0124 0.0843 0.3615 0.154 Uiso 1 1 calc R U .
C13' C 0.0224(4) -0.0156(8) 0.8249(7) 0.103(4) Uani 1 1 d . . .
H13' H -0.0019 0.0207 0.8489 0.134 Uiso 1 1 calc R U .
C14 C 0.0561(6) 0.1913(12) 0.3711(7) 0.128(5) Uani 1 1 d . . .
H14 H 0.0384 0.2200 0.3321 0.167 Uiso 1 1 calc R U .
C14' C 0.0231(4) -0.0960(8) 0.8442(6) 0.099(3) Uani 1 1 d . . .
H14' H -0.0003 -0.1152 0.8821 0.129 Uiso 1 1 calc R U .
C15 C 0.0974(6) 0.2294(7) 0.4106(8) 0.111(4) Uani 1 1 d . . .
H15 H 0.1077 0.2835 0.3975 0.144 Uiso 1 1 calc R U .
C16 C 0.1242(4) 0.1897(7) 0.4695(6) 0.095(3) Uani 1 1 d . . .
H16 H 0.1514 0.2174 0.4967 0.124 Uiso 1 1 calc R U .
C15' C 0.0574(4) -0.1496(6) 0.8093(6) 0.089(3) Uani 1 1 d . . .
H15' H 0.0572 -0.2057 0.8234 0.116 Uiso 1 1 calc R U .
C16' C 0.0932(3) -0.1228(6) 0.7522(5) 0.073(3) Uani 1 1 d . . .
H16A H 0.1162 -0.1608 0.7281 0.095 Uiso 1 1 calc R U .
C23 C 0.2015(4) -0.0304(6) 0.3857(5) 0.085(3) Uani 1 1 d . . .
H23B H 0.2114 -0.0834 0.3625 0.110 Uiso 1 1 calc R U .
H23A H 0.1705 -0.0405 0.4191 0.110 Uiso 1 1 calc R U .
C23' C 0.2117(4) 0.0534(5) 0.8355(5) 0.069(2) Uani 1 1 d . . .
H23C H 0.1856 0.0803 0.8018 0.089 Uiso 1 1 calc R U .
H23D H 0.2331 0.0971 0.8598 0.089 Uiso 1 1 calc R U .
C24 C 0.1839(4) 0.0287(7) 0.3242(6) 0.095(3) Uani 1 1 d . . .
H24B H 0.2152 0.0434 0.2928 0.123 Uiso 1 1 calc R U .
H24A H 0.1695 0.0796 0.3467 0.123 Uiso 1 1 calc R U .
C24' C 0.1803(4) 0.0060(6) 0.8962(5) 0.085(3) Uani 1 1 d . . .
H24C H 0.2059 -0.0209 0.9307 0.111 Uiso 1 1 calc R U .
H24D H 0.1579 -0.0369 0.8727 0.111 Uiso 1 1 calc R U .
C25' C 0.1437(4) 0.0669(7) 0.9403(7) 0.106(4) Uani 1 1 d . . .
H25D H 0.1195 0.0953 0.9049 0.138 Uiso 1 1 calc R U .
H25C H 0.1666 0.1089 0.9644 0.138 Uiso 1 1 calc R U .
C25 C 0.1402(6) -0.0127(11) 0.2758(8) 0.154(6) Uani 1 1 d . . .
H25B H 0.1541 -0.0655 0.2568 0.200 Uiso 1 1 calc R U .
H25A H 0.1084 -0.0245 0.3073 0.200 Uiso 1 1 calc R U .
C26 C 0.1230(8) 0.0395(17) 0.2109(10) 0.269(13) Uani 1 1 d . . .
H26B H 0.1223 0.0972 0.2262 0.350 Uiso 1 1 calc R U .
H26A H 0.0870 0.0228 0.1946 0.350 Uiso 1 1 calc R U .
H26C H 0.1486 0.0325 0.1698 0.350 Uiso 1 1 calc R U .
C26' C 0.1088(5) 0.0229(9) 1.0018(7) 0.154(5) Uani 1 1 d . . .
H26F H 0.0815 -0.0115 0.9777 0.200 Uiso 1 1 calc R U .
H26E H 0.0910 0.0642 1.0329 0.200 Uiso 1 1 calc R U .
H26D H 0.1321 -0.0113 1.0329 0.200 Uiso 1 1 calc R U .

loop_
_atom_site_aniso_label
_atom_site_aniso_U_11
_atom_site_aniso_U_22
_atom_site_aniso_U_33
_atom_site_aniso_U_23
_atom_site_aniso_U_13
_atom_site_aniso_U_12
Br1 0.243(2) 0.0923(10) 0.1656(17) -0.0146(8) 0.0121(13) 0.0023(10)
N1 0.051(6) 0.077(7) 0.066(6) 0.000 0.000 -0.013(5)
N1' 0.069(7) 0.060(6) 0.062(6) 0.000 0.000 0.002(6)
C1 0.050(5) 0.047(4) 0.060(6) -0.002(4) -0.005(5) 0.011(4)
C2 0.055(6) 0.062(5) 0.068(6) -0.005(5) 0.006(5) -0.003(4)
C2' 0.053(6) 0.053(5) 0.053(5) 0.006(4) -0.007(5) -0.008(4)
C3 0.065(7) 0.058(5) 0.071(6) -0.004(5) 0.001(6) 0.001(5)
C3' 0.049(6) 0.060(5) 0.078(7) -0.003(5) -0.007(6) -0.010(4)
C4 0.043(5) 0.075(6) 0.090(7) -0.024(6) 0.009(6) -0.002(5)
C9 0.062(6) 0.051(5) 0.075(6) 0.002(4) -0.008(5) 0.005(4)
C9' 0.047(5) 0.054(5) 0.063(5) -0.009(4) 0.006(5) -0.005(4)
C11 0.058(7) 0.094(7) 0.080(7) 0.012(6) -0.011(6) 0.011(5)
C11' 0.056(6) 0.062(6) 0.080(7) 0.000(5) 0.002(5) -0.009(5)
C12 0.050(7) 0.131(9) 0.105(9) 0.014(8) -0.012(7) 0.022(6)
C12' 0.069(7) 0.089(7) 0.098(8) -0.013(6) 0.014(6) 0.005(6)
C13 0.083(9) 0.138(11) 0.135(12) 0.001(9) -0.026(8) 0.015(8)
C13' 0.071(7) 0.117(10) 0.123(10) -0.005(8) 0.044(7) 0.003(7)
C14 0.109(12) 0.175(15) 0.101(10) 0.005(10) -0.021(9) 0.059(11)
C14' 0.088(8) 0.103(9) 0.108(9) 0.009(7) 0.040(7) -0.007(7)
C15 0.116(10) 0.089(8) 0.127(11) 0.018(8) 0.013(9) 0.033(8)
C16 0.103(8) 0.098(8) 0.085(7) 0.029(6) -0.016(7) 0.043(7)
C15' 0.083(8) 0.081(7) 0.102(8) -0.016(6) 0.021(7) -0.002(6)
C16' 0.046(5) 0.085(7) 0.089(7) 0.003(5) 0.025(6) -0.011(5)
C23 0.068(7) 0.103(7) 0.084(7) -0.027(6) -0.010(6) -0.014(5)
C23' 0.089(7) 0.061(5) 0.056(5) -0.002(4) 0.001(5) -0.003(5)
C24 0.076(7) 0.132(9) 0.076(7) 0.016(7) -0.016(6) -0.003(6)
C24' 0.089(7) 0.087(7) 0.080(7) -0.015(6) 0.008(6) 0.008(6)
C25' 0.102(9) 0.115(8) 0.103(8) -0.025(7) 0.033(8) -0.016(7)
C25 0.126(12) 0.235(17) 0.100(11) 0.016(11) -0.013(9) -0.009(11)
C26 0.171(18) 0.51(4) 0.126(14) 0.06(2) -0.045(13) -0.06(2)
C26' 0.140(12) 0.196(14) 0.125(11) -0.036(10) 0.052(10) -0.011(10)

loop_
_atom_type_symbol
_atom_type_description
_atom_type_scat_dispersion_real
_atom_type_scat_dispersion_imag
_atom_type_scat_source
C C 0.0033 0.0016 'International Tables Vol C Tables 4.2.6.8 and 6.1.1.4'
H H 0.0000 0.0000 'International Tables Vol C Tables 4.2.6.8 and 6.1.1.4'
Br Br -0.2901 2.4595 'International Tables Vol C Tables 4.2.6.8 and 6.1.1.4'
N N 0.0061 0.0033 'International Tables Vol C Tables 4.2.6.8 and 6.1.1.4'
O O 0.0106 0.0060 'International Tables Vol C Tables 4.2.6.8 and 6.1.1.4'

loop_
_geom_angle_atom_site_label_1
_geom_angle_atom_site_label_2
_geom_angle_atom_site_label_3
_geom_angle
_geom_angle_site_symmetry_1
_geom_angle_site_symmetry_3
C23 N1 C23 112.9(10) . 2
C23 N1 C9 110.2(5) . .
C23 N1 C9 107.0(5) 2 .
C23 N1 C9 107.0(5) . 2
C23 N1 C9 110.2(5) 2 2
C9 N1 C9 109.5(8) . 2
C23' N1' C23' 113.3(9) . 2
C23' N1' C9' 106.0(4) . 2
C23' N1' C9' 110.8(4) 2 2
C23' N1' C9' 110.8(4) . .
C23' N1' C9' 106.0(4) 2 .
C9' N1' C9' 109.8(8) 2 .
C2' C1 C2 121.2(7) . .
C2' C1 C1 120.8(5) . 2
C2 C1 C1 118.0(6) . 2
C3 C2 C1 118.2(8) . .
C3 C2 C9 122.5(8) . .
C1 C2 C9 119.3(8) . .
C3' C2' C1 120.2(7) . .
C3' C2' C9' 123.9(8) . .
C1 C2' C9' 115.8(7) . .
C4 C3 C2 119.3(8) . .
C4 C3 C11 117.8(9) . .
C2 C3 C11 123.0(9) . .
C2' C3' C4 118.6(8) . .
C2' C3' C11' 123.4(9) . .
C4 C3' C11' 118.0(8) . .
C3 C4 C3' 122.3(8) . .
C3 C4 H4 118.9 . .
C3' C4 H4 118.9 . .
C2 C9 N1 112.5(6) . .
C2 C9 H9A 109.1 . .
N1 C9 H9A 109.1 . .
C2 C9 H9B 109.1 . .
N1 C9 H9B 109.1 . .
H9A C9 H9B 107.8 . .
C2' C9' N1' 115.0(6) . .
C2' C9' H9B' 108.5 . .
N1' C9' H9B' 108.5 . .
C2' C9' H9A' 108.5 . .
N1' C9' H9A' 108.5 . .
H9B' C9' H9A' 107.5 . .
C16 C11 C12 117.6(9) . .
C16 C11 C3 121.2(9) . .
C12 C11 C3 121.1(9) . .
C16' C11' C12' 118.1(9) . .
C16' C11' C3' 121.2(8) . .
C12' C11' C3' 120.6(8) . .
C13 C12 C11 123.0(11) . .
C13 C12 H12 118.5 . .
C11 C12 H12 118.5 . .
C13' C12' C11' 120.1(10) . .
C13' C12' H12' 120.0 . .
C11' C12' H12' 120.0 . .
C14 C13 C12 117.5(12) . .
C14 C13 H13 121.2 . .
C12 C13 H13 121.2 . .
C14' C13' C12' 120.5(10) . .
C14' C13' H13' 119.7 . .
C12' C13' H13' 119.7 . .
C15 C14 C13 120.6(12) . .
C15 C14 H14 119.7 . .
C13 C14 H14 119.7 . .
C13' C14' C15' 120.5(10) . .
C13' C14' H14' 119.7 . .
C15' C14' H14' 119.7 . .
C14 C15 C16 121.7(12) . .
C14 C15 H15 119.2 . .
C16 C15 H15 119.2 . .
C15 C16 C11 119.5(11) . .
C15 C16 H16 120.3 . .
C11 C16 H16 120.3 . .
C14' C15' C16' 121.2(10) . .
C14' C15' H15' 119.4 . .
C16' C15' H15' 119.4 . .
C11' C16' C15' 119.5(9) . .
C11' C16' H16A 120.3 . .
C15' C16' H16A 120.3 . .
C24 C23 N1 114.7(8) . .
C24 C23 H23B 108.6 . .
N1 C23 H23B 108.6 . .
C24 C23 H23A 108.6 . .
N1 C23 H23A 108.6 . .
H23B C23 H23A 107.6 . .
N1' C23' C24' 114.6(7) . .
N1' C23' H23C 108.6 . .
C24' C23' H23C 108.6 . .
N1' C23' H23D 108.6 . .
C24' C23' H23D 108.6 . .
H23C C23' H23D 107.6 . .
C23 C24 C25 109.3(10) . .
C23 C24 H24B 109.8 . .
C25 C24 H24B 109.8 . .
C23 C24 H24A 109.8 . .
C25 C24 H24A 109.8 . .
H24B C24 H24A 108.3 . .
C23' C24' C25' 109.5(8) . .
C23' C24' H24C 109.8 . .
C25' C24' H24C 109.8 . .
C23' C24' H24D 109.8 . .
C25' C24' H24D 109.8 . .
H24C C24' H24D 108.2 . .
C24' C25' C26' 112.7(9) . .
C24' C25' H25D 109.1 . .
C26' C25' H25D 109.1 . .
C24' C25' H25C 109.1 . .
C26' C25' H25C 109.1 . .
H25D C25' H25C 107.8 . .
C26 C25 C24 112.7(14) . .
C26 C25 H25B 109.0 . .
C24 C25 H25B 109.0 . .
C26 C25 H25A 109.0 . .
C24 C25 H25A 109.0 . .
H25B C25 H25A 107.8 . .
C25 C26 H26B 109.5 . .
C25 C26 H26A 109.5 . .
H26B C26 H26A 109.5 . .
C25 C26 H26C 109.5 . .
H26B C26 H26C 109.5 . .
H26A C26 H26C 109.5 . .
C25' C26' H26F 109.5 . .
C25' C26' H26E 109.5 . .
H26F C26' H26E 109.5 . .
C25' C26' H26D 109.5 . .
H26F C26' H26D 109.5 . .
H26E C26' H26D 109.5 . .

loop_
_geom_bond_atom_site_label_1
_geom_bond_atom_site_label_2
_geom_bond_distance
_geom_bond_site_symmetry_2
N1 C23 1.532(10) .
N1 C23 1.532(10) 2
N1 C9 1.538(9) .
N1 C9 1.538(9) 2
N1' C23' 1.512(9) .
N1' C23' 1.512(9) 2
N1' C9' 1.522(9) 2
N1' C9' 1.522(9) .
C1 C2' 1.404(10) .
C1 C2 1.410(11) .
C1 C1 1.494(14) 2
C2 C3 1.403(11) .
C2 C9 1.497(11) .
C2' C3' 1.377(10) .
C2' C9' 1.504(10) .
C3 C4 1.395(11) .
C3 C11 1.490(12) .
C3' C4 1.398(11) .
C3' C11' 1.474(12) .
C4 H4 0.9300 .
C9 H9A 0.9700 .
C9 H9B 0.9700 .
C9' H9B' 0.9700 .
C9' H9A' 0.9700 .
C11 C16 1.380(12) .
C11 C12 1.400(13) .
C11' C16' 1.367(11) .
C11' C12' 1.403(12) .
C12 C13 1.377(14) .
C12 H12 0.9300 .
C12' C13' 1.388(13) .
C12' H12' 0.9300 .
C13 C14 1.376(17) .
C13 H13 0.9300 .
C13' C14' 1.328(13) .
C13' H13' 0.9300 .
C14 C15 1.365(16) .
C14 H14 0.9300 .
C14' C15' 1.345(13) .
C14' H14' 0.9300 .
C15 C16 1.378(14) .
C15 H15 0.9300 .
C16 H16 0.9300 .
C15' C16' 1.396(12) .
C15' H15' 0.9300 .
C16' H16A 0.9300 .
C23 C24 1.498(12) .
C23 H23B 0.9700 .
C23 H23A 0.9700 .
C23' C24' 1.515(11) .
C23' H23C 0.9700 .
C23' H23D 0.9700 .
C24 C25 1.516(15) .
C24 H24B 0.9700 .
C24 H24A 0.9700 .
C24' C25' 1.530(12) .
C24' H24C 0.9700 .
C24' H24D 0.9700 .
C25' C26' 1.543(14) .
C25' H25D 0.9700 .
C25' H25C 0.9700 .
C25 C26 1.47(2) .
C25 H25B 0.9700 .
C25 H25A 0.9700 .
C26 H26B 0.9600 .
C26 H26A 0.9600 .
C26 H26C 0.9600 .
C26' H26F 0.9600 .
C26' H26E 0.9600 .
C26' H26D 0.9600 .

loop_
_geom_torsion_atom_site_label_1
_geom_torsion_atom_site_label_2
_geom_torsion_atom_site_label_3
_geom_torsion_atom_site_label_4
_geom_torsion
_geom_torsion_site_symmetry_1
C2' C1 C2 C3 2.8(11) .
C1 C1 C2 C3 -177.7(7) 2
C2' C1 C2 C9 -179.1(7) .
C1 C1 C2 C9 0.5(11) 2
C2 C1 C2' C3' 0.7(11) .
C1 C1 C2' C3' -178.8(8) 2
C2 C1 C2' C9' -178.4(7) .
C1 C1 C2' C9' 2.1(11) 2
C1 C2 C3 C4 -4.1(11) .
C9 C2 C3 C4 177.8(7) .
C1 C2 C3 C11 176.7(8) .
C9 C2 C3 C11 -1.4(12) .
C1 C2' C3' C4 -2.8(11) .
C9' C2' C3' C4 176.2(7) .
C1 C2' C3' C11' 176.6(7) .
C9' C2' C3' C11' -4.3(12) .
C2 C3 C4 C3' 2.0(12) .
C11 C3 C4 C3' -178.7(8) .
C2' C3' C4 C3 1.5(12) .
C11' C3' C4 C3 -178.0(7) .
C3 C2 C9 N1 -105.9(8) .
C1 C2 C9 N1 76.0(9) .
C23 N1 C9 C2 72.7(9) .
C23 N1 C9 C2 -164.2(7) 2
C9 N1 C9 C2 -44.8(5) 2
C3' C2' C9' N1' -105.6(8) .
C1 C2' C9' N1' 73.5(8) .
C23' N1' C9' C2' 70.9(9) .
C23' N1' C9' C2' -165.7(7) 2
C9' N1' C9' C2' -45.9(5) 2
C4 C3 C11 C16 120.7(10) .
C2 C3 C11 C16 -60.0(12) .
C4 C3 C11 C12 -58.1(12) .
C2 C3 C11 C12 121.1(10) .
C2' C3' C11' C16' -55.9(12) .
C4 C3' C11' C16' 123.6(9) .
C2' C3' C11' C12' 125.6(9) .
C4 C3' C11' C12' -55.0(11) .
C16 C11 C12 C13 2.2(15) .
C3 C11 C12 C13 -178.9(10) .
C16' C11' C12' C13' 0.3(14) .
C3' C11' C12' C13' 178.9(9) .
C11 C12 C13 C14 -1.1(18) .
C11' C12' C13' C14' 0.8(16) .
C12 C13 C14 C15 0.4(19) .
C12' C13' C14' C15' -1.1(18) .
C13 C14 C15 C16 -0.9(19) .
C14 C15 C16 C11 2.1(16) .
C12 C11 C16 C15 -2.6(14) .
C3 C11 C16 C15 178.5(9) .
C13' C14' C15' C16' 0.2(17) .
C12' C11' C16' C15' -1.2(13) .
C3' C11' C16' C15' -179.8(8) .
C14' C15' C16' C11' 1.0(15) .
C23 N1 C23 C24 -49.7(7) 2
C9 N1 C23 C24 70.0(10) .
C9 N1 C23 C24 -171.1(8) 2
C23' N1' C23' C24' -51.3(6) 2
C9' N1' C23' C24' -173.1(7) 2
C9' N1' C23' C24' 67.8(9) .
N1 C23 C24 C25 173.9(8) .
N1' C23' C24' C25' 179.4(8) .
C23' C24' C25' C26' 178.2(9) .
C23 C24 C25 C26 -176.4(13) .
